data_2005244
loop_
_publ_author_name
'Loiseau, F.'
'Lucchese, Y.'
'Dartiguenave, M.'
'B\'elanger-Gari\'epy, F.'
'Beauchamp, A. L.'

_publ_contact_author
;
    Dr Andr\'e L. Beauchamp
    D\'epartement de Chimie
    Universit\'e de Montr\'eal
    C.P. 6128, Succ. Centre-ville
    Montr\'eal, Qu\'ebec
    Canada H3C 3J7
;
_publ_section_title
;
 Chlorobis[2-(diphenylphosphino)phenolato-<i>O</i>,<i>P</i>]oxorhenium(V)
;
_journal_issue 8
_journal_name_full 'Acta Crystallographica Section C'
_journal_page_first 1968
_journal_page_last 1971
_journal_paper_doi 10.1107/S0108270196004106
_journal_volume 52
_journal_year 1996
_chemical_formula_analytical 'C36 H28 Cl O3 P2 Re'
_chemical_formula_iupac '[Re Cl O (C18 H14 O P)2]'
_chemical_formula_moiety 'C36 H28 Cl O3 P2 Re'
_chemical_formula_sum 'C36 H28 Cl O3 P2 Re'
_chemical_formula_weight 792.18
_chemical_name_systematic
;
(OC-6-2'3'-C)-Chlorobis[2-(diphenylphosphino)phenolato]oxorhenium(V)
;
_space_group_IT_number 19
_symmetry_cell_setting orthorhombic
_symmetry_space_group_name_Hall 'P 2ac 2ab'
_symmetry_space_group_name_H-M 'P 21 21 21'
_audit_creation_method 'SHELXL93 (Sheldrick,1993)'
_cell_angle_alpha 90
_cell_angle_beta 90
_cell_angle_gamma 90
_cell_formula_units_Z 4
_cell_length_a 10.223(3)
_cell_length_b 14.096(3)
_cell_length_c 21.454(8)
_cell_measurement_reflns_used 25
_cell_measurement_temperature 293(2)
_cell_measurement_theta_max 25.00
_cell_measurement_theta_min 20.00
_cell_volume 3091.6(16)
_computing_cell_refinement 'CAD-4 Software'
_computing_data_collection 'CAD-4 Software (Enraf-Nonius, 1989)'
_computing_data_reduction 'NRC-2, NRC-2A (Ahmed, Hall, Pippy & Huber, 1973)'
_computing_molecular_graphics 'ORTEPII (Johnson (1976); NRCVAX (Gabe, Le Page, Charland, Lee & White, 1989)'
_computing_publication_material SHELXL93
_computing_structure_refinement 'SHELXL93 (Sheldrick, 1993)'
_computing_structure_solution 'SHELXS86 (Sheldrick, 1985)'
_diffrn_ambient_temperature 293(2)
_diffrn_measurement_device 'Nonius CAD-4'
_diffrn_measurement_method '\q/2\q scan b/P/b'
_diffrn_radiation_monochromator graphite
_diffrn_radiation_source 'normal-focus sealed tube'
_diffrn_radiation_type 'Copper K\a'
_diffrn_radiation_wavelength 1.54056
_diffrn_reflns_av_R_equivalents 0.101
_diffrn_reflns_av_sigmaI/netI 0.0836
_diffrn_reflns_limit_h_max 12
_diffrn_reflns_limit_h_min 0
_diffrn_reflns_limit_k_max 17
_diffrn_reflns_limit_k_min 0
_diffrn_reflns_limit_l_max 26
_diffrn_reflns_limit_l_min -26
_diffrn_reflns_number 22362
_diffrn_reflns_theta_max 69.93
_diffrn_reflns_theta_min 3.75
_diffrn_standards_decay_% 9.0
_diffrn_standards_interval_time 30
_diffrn_standards_number 5
_exptl_absorpt_coefficient_mu 9.51
_exptl_absorpt_correction_T_max 0.48
_exptl_absorpt_correction_T_min 0.29
_exptl_absorpt_correction_type integration
_exptl_crystal_colour khaki
_exptl_crystal_density_diffrn 1.702
_exptl_crystal_density_method none
_exptl_crystal_description parallelepiped
_exptl_crystal_F_000 1560
_exptl_crystal_size_max 0.16
_exptl_crystal_size_mid 0.16
_exptl_crystal_size_min 0.11
_refine_diff_density_max 0.876
_refine_diff_density_min -0.963
_refine_ls_abs_structure_details 'Flack (1983)'
_refine_ls_abs_structure_Flack -0.033(10)
_refine_ls_extinction_coef 0.000211(14)
_refine_ls_extinction_method 'SHELXL93 (Sheldrick, 1993)'
_refine_ls_goodness_of_fit_all 0.740
_refine_ls_goodness_of_fit_obs 0.781
_refine_ls_hydrogen_treatment 'H atoms riding (C-H 0.93\%A)'
_refine_ls_matrix_type full
_refine_ls_number_parameters 389
_refine_ls_number_reflns 5871
_refine_ls_number_restraints 0
_refine_ls_restrained_S_all 0.740
_refine_ls_restrained_S_obs 0.781
_refine_ls_R_factor_all 0.0393
_refine_ls_R_factor_obs 0.0310
_refine_ls_shift/esd_max 0.003
_refine_ls_shift/esd_mean 0.000
_refine_ls_structure_factor_coef Fsqd
_refine_ls_weighting_details w=1/\s^2^(Fo^2^)
_refine_ls_weighting_scheme calc
_refine_ls_wR_factor_all 0.0650
_refine_ls_wR_factor_obs 0.0625
_reflns_number_observed 4936
_reflns_number_total 5871
_reflns_observed_criterion >2sigma(I)
_cod_data_source_file fg1173.cif
_cod_data_source_block global
_cod_depositor_comments
;
The following automatic conversions were performed:
'_symmetry_cell_setting' value 'Orthorhombic' changed to 'orthorhombic'
according to '/home/saulius/struct/CIF-dictionaries/cif_core.dic'
dictionary named 'cif_core.dic' version 2.4.1 from 2010-06-29.

Automatic conversion script
Id: cif_fix_enum 1527 2010-12-29 10:47:43Z saulius 

The following automatic conversions were performed:

'_symmetry_cell_setting' value 'Orthorhombic' changed to
'orthorhombic' according to
/home/saulius/struct/CIF-dictionaries/cif_core.dic dictionary named
'cif_core.dic' version 2.4.1 from 2010-06-29.

Automatic conversion script
Id: cif_fix_values 1715 2011-07-08 13:25:40Z adriana 

The following automatic conversions were performed:

'_refine_ls_weighting_scheme' value 'calc w=1/\s^2^(Fo^2^)' was
changed to 'calc'. New tag '_refine_ls_weighting_details' was
created. The value of the new tag was set to 'w=1/\s^2^(Fo^2^)'.

Automatic conversion script
Id: cif_fix_values 3143 2015-03-26 13:38:13Z robertas 
;
_cod_original_cell_volume 3092(2)
_cod_database_code 2005244

loop_
_symmetry_equiv_pos_as_xyz
'x, y, z'
'x+1/2, -y+1/2, -z'
'-x, y+1/2, -z+1/2'
'-x+1/2, -y, z+1/2'

loop_
_atom_site_aniso_label
_atom_site_aniso_U_11
_atom_site_aniso_U_22
_atom_site_aniso_U_33
_atom_site_aniso_U_12
_atom_site_aniso_U_13
_atom_site_aniso_U_23
Re 0.03294(12) 0.03575(13) 0.03218(11) -0.0010(2) 0.00163(14) -0.00108(15)
Cl 0.0576(12) 0.0604(13) 0.0527(11) -0.0060(10) 0.0240(9) 0.0034(9)
O1 0.036(2) 0.069(4) 0.039(3) 0.006(2) -0.001(2) 0.010(2)
O11 0.041(2) 0.041(3) 0.033(2) 0.005(2) 0.001(2) 0.008(2)
C11 0.034(4) 0.044(4) 0.030(3) -0.004(3) -0.002(3) 0.002(3)
C12 0.036(4) 0.036(4) 0.036(3) -0.002(3) -0.002(3) 0.003(3)
C13 0.051(4) 0.049(4) 0.046(4) -0.002(4) 0.000(4) -0.009(3)
C14 0.046(4) 0.074(6) 0.047(4) -0.009(4) -0.007(3) -0.006(4)
C15 0.048(4) 0.077(6) 0.048(4) -0.002(5) -0.013(3) 0.011(5)
C16 0.047(4) 0.049(5) 0.048(4) 0.008(4) -0.004(3) 0.015(4)
P11 0.0374(10) 0.0375(9) 0.0323(8) 0.0036(7) -0.0011(7) -0.0025(7)
C21 0.041(4) 0.040(4) 0.035(4) -0.001(3) -0.005(3) -0.004(3)
C22 0.037(4) 0.063(5) 0.047(4) 0.005(3) 0.002(3) 0.006(4)
C23 0.036(4) 0.072(6) 0.065(5) 0.008(4) -0.001(4) 0.006(5)
C24 0.048(5) 0.068(6) 0.059(5) -0.004(4) 0.014(4) -0.014(4)
C25 0.066(5) 0.088(6) 0.036(4) 0.004(4) 0.007(4) 0.000(5)
C26 0.051(5) 0.083(6) 0.042(4) 0.022(4) -0.001(4) -0.001(4)
C31 0.044(3) 0.040(4) 0.038(3) 0.006(3) 0.005(3) -0.004(4)
C32 0.072(5) 0.053(5) 0.052(5) -0.009(4) -0.001(4) -0.002(4)
C33 0.100(7) 0.055(6) 0.078(7) -0.024(5) 0.008(6) 0.009(5)
C34 0.095(7) 0.043(5) 0.092(7) 0.008(5) 0.027(6) 0.034(5)
C35 0.126(9) 0.049(5) 0.050(5) 0.023(5) 0.010(5) 0.018(4)
C36 0.080(6) 0.049(5) 0.040(4) 0.013(4) 0.001(4) 0.002(3)
O41 0.047(3) 0.036(2) 0.039(2) 0.004(2) 0.004(2) -0.007(2)
C41 0.037(3) 0.034(4) 0.042(4) 0.002(3) -0.006(3) -0.004(3)
C42 0.031(3) 0.033(4) 0.041(4) -0.002(3) -0.003(3) -0.009(3)
C43 0.047(4) 0.051(4) 0.041(4) 0.001(4) 0.004(4) -0.006(3)
C44 0.048(4) 0.057(5) 0.046(4) 0.001(4) -0.003(4) -0.017(3)
C45 0.061(5) 0.045(5) 0.051(4) 0.010(4) -0.008(4) -0.015(4)
C46 0.051(4) 0.039(4) 0.050(4) -0.005(3) -0.008(4) 0.001(3)
P41 0.0348(8) 0.0377(10) 0.0319(8) -0.0012(8) 0.0013(6) -0.0023(9)
C51 0.042(4) 0.046(4) 0.027(3) -0.003(3) 0.004(3) 0.001(3)
C52 0.043(4) 0.047(5) 0.048(4) 0.000(3) -0.008(3) -0.010(3)
C53 0.040(4) 0.078(6) 0.065(5) 0.009(5) -0.003(3) -0.013(6)
C54 0.039(4) 0.099(8) 0.063(5) -0.019(4) 0.006(4) -0.031(5)
C55 0.053(5) 0.054(5) 0.059(5) -0.019(4) 0.006(4) -0.011(4)
C56 0.048(4) 0.039(4) 0.047(4) -0.003(3) 0.008(3) -0.005(3)
C61 0.051(4) 0.037(4) 0.035(3) -0.001(3) -0.003(3) 0.000(3)
C62 0.062(5) 0.070(6) 0.049(4) -0.014(4) -0.005(4) 0.018(4)
C63 0.094(8) 0.082(7) 0.052(5) -0.020(6) 0.003(5) 0.021(5)
C64 0.108(7) 0.059(6) 0.045(5) 0.015(5) -0.003(5) 0.011(4)
C65 0.076(6) 0.091(7) 0.054(4) 0.006(6) -0.014(5) 0.007(4)
C66 0.058(5) 0.087(6) 0.042(3) -0.016(5) -0.011(4) 0.010(4)

loop_
_atom_site_label
_atom_site_occupancy
_atom_site_fract_x
_atom_site_fract_y
_atom_site_fract_z
_atom_site_U_iso_or_equiv
_atom_site_thermal_displace_type
_atom_site_calc_flag
_atom_site_refinement_flags
_atom_site_type_symbol
Re 1 .87048(3) .95958(2) .14206(1) .03362(7) Uani d . Re
Cl 1 .7371(2) .9096(1) .22769(9) .0569(5) Uani d . Cl
O1 1 .7542(5) 1.0083(3) .0964(2) .048(1) Uani d . O
O11 1 1.0308(4) .9369(3) .1937(2) .038(1) Uani d . O
C11 1 1.0997(6) 1.0018(5) .2262(3) .036(2) Uani d . C
C12 1 1.0522(6) 1.0940(5) .2332(3) .036(2) Uani d . C
C13 1 1.1244(8) 1.1597(5) .2679(3) .049(2) Uani d . C
H13 1 1.0931(8) 1.2211(5) .2732(3) .058 Uiso calc R H
C14 1 1.2409(7) 1.1337(6) .2939(3) .055(2) Uani d . C
H14 1 1.2876(7) 1.1771(6) .3178(3) .067 Uiso calc R H
C15 1 1.2900(7) 1.0433(7) .2851(3) .058(2) Uani d . C
H15 1 1.3715(7) 1.0277(7) .3015(3) .07 Uiso calc R H
C16 1 1.2205(7) .9756(5) .2523(3) .048(2) Uani d . C
H16 1 1.2528(7) .9143(5) .2476(3) .057 Uiso calc R H
P11 1 .9027(2) 1.1139(1) .19234(7) .0357(4) Uani d . P
C21 1 .7836(6) 1.1558(5) .2490(3) .039(2) Uani d . C
C22 1 .6707(6) 1.1981(5) .2287(3) .049(2) Uani d . C
H22 1 .6583(6) 1.2081(5) .1863(3) .059 Uiso calc R H
C23 1 .5755(7) 1.2262(6) .2701(4) .058(2) Uani d . C
H23 1 .4992(7) 1.2545(6) .2555(4) .069 Uiso calc R H
C24 1 .5933(7) 1.2122(6) .3329(4) .058(2) Uani d . C
H24 1 .5291(7) 1.2312(6) .3609(4) .07 Uiso calc R H
C25 1 .7050(7) 1.1707(6) .3538(4) .063(2) Uani d . C
H25 1 .7177(7) 1.1617(6) .3964(4) .076 Uiso calc R H
C26 1 .7990(7) 1.1420(6) .3122(3) .059(2) Uani d . C
H26 1 .8745(7) 1.1128(6) .3269(3) .071 Uiso calc R H
C31 1 .9216(6) 1.2173(4) .1426(3) .041(1) Uani d . C
C32 1 .9668(8) 1.3022(6) .1639(3) .059(2) Uani d . C
H32 1 .9836(8) 1.3094(6) .2063(3) .071 Uiso calc R H
C33 1 .9886(9) 1.3783(6) .1241(4) .078(3) Uani d . C
H33 1 1.0193(9) 1.4358(6) .1395(4) .093 Uiso calc R H
C34 1 .964(1) 1.3672(6) .0619(5) .076(3) Uani d . C
H34 1 .980(1) 1.4171(6) .0345(5) .092 Uiso calc R H
C35 1 .9176(9) 1.2852(6) .0402(4) .075(3) Uani d . C
H35 1 .9007(9) 1.2791(6) -.0022(4) .09 Uiso calc R H
C36 1 .8940(8) 1.2093(5) .0790(3) .057(2) Uani d . C
H36 1 .8599(8) 1.1532(5) .0630(3) .068 Uiso calc R H
O41 1 .8826(5) .8227(3) .1209(2) .041(1) Uani d . O
C41 1 .9625(6) .7859(5) .0772(3) .038(2) Uani d . C
C42 1 1.0450(6) .8450(4) .0418(3) .035(2) Uani d . C
C43 1 1.1204(8) .8055(5) -.0058(3) .046(2) Uani d . C
H43 1 1.1731(8) .8449(5) -.0299(3) .056 Uiso calc R H
C44 1 1.1187(8) .7108(5) -.0180(3) .050(2) Uani d . C
H44 1 1.1703(8) .6857(5) -.0496(3) .06 Uiso calc R H
C45 1 1.0385(7) .6516(5) .0178(3) .052(2) Uani d . C
H45 1 1.0372(7) .5868(5) .0099(3) .063 Uiso calc R H
C46 1 .9616(7) .6883(5) .0645(3) .047(2) Uani d . C
H46 1 .9086(7) .6482(5) .0879(3) .056 Uiso calc R H
P41 1 1.0388(2) .9682(2) .06143(7) .0348(4) Uani d . P
C51 1 1.2022(7) 1.0046(5) .0861(3) .038(2) Uani d . C
C52 1 1.2984(7) .9385(5) .0958(3) .046(2) Uani d . C
H52 1 1.2825(7) .8749(5) .0872(3) .055 Uiso calc R H
C53 1 1.4188(7) .9665(7) .1183(3) .061(2) Uani d . C
H53 1 1.4843(7) .9217(7) .1244(3) .073 Uiso calc R H
C54 1 1.4424(7) 1.0586(7) .1315(4) .067(3) Uani d . C
H54 1 1.5239(7) 1.0765(7) .1466(4) .08 Uiso calc R H
C55 1 1.3483(7) 1.1251(6) .1228(3) .055(2) Uani d . C
H55 1 1.3651(7) 1.1885(6) .1316(3) .066 Uiso calc R H
C56 1 1.2257(7) 1.0974(5) .1004(3) .044(2) Uani d . C
H56 1 1.1599(7) 1.1423(5) .0952(3) .053 Uiso calc R H
C61 1 1.0088(7) 1.0274(5) -.0126(3) .041(2) Uani d . C
C62 1 1.1070(8) 1.0757(5) -.0432(3) .060(2) Uani d . C
H62 1 1.1893(8) 1.0811(5) -.0251(3) .072 Uiso calc R H
C63 1 1.084(1) 1.1159(6) -0.1005(4) .076(3) Uani d . C
H63 1 1.151(1) 1.1468(6) -0.1215(4) .091 Uiso calc R H
C64 1 .963(1) 1.1108(6) -0.1269(4) .071(3) Uani d . C
H64 1 .948(1) 1.1387(6) -0.1656(4) .085 Uiso calc R H
C65 1 .863(1) 1.0652(6) -.0971(3) .074(3) Uani d . C
H65 1 .781(1) 1.0619(6) -0.1154(3) .088 Uiso calc R H
C66 1 .8853(8) 1.0235(6) -.0395(3) .062(2) Uani d . C
H66 1 .8173(8) .9930(6) -.0188(3) .075 Uiso calc R H

loop_
_atom_type_symbol
_atom_type_description
_atom_type_scat_dispersion_real
_atom_type_scat_dispersion_imag
_atom_type_scat_source
Re Re -5.7900 5.8910 'International Tables Vol C Tables 4.2.6.8 and 6.1.1.4'
Cl Cl 0.3639 0.7018 'International Tables Vol C Tables 4.2.6.8 and 6.1.1.4'
P P 0.2955 0.4335 'International Tables Vol C Tables 4.2.6.8 and 6.1.1.4'
O O 0.0492 0.0322 'International Tables Vol C Tables 4.2.6.8 and 6.1.1.4'
C C 0.0181 0.0091 'International Tables Vol C Tables 4.2.6.8 and 6.1.1.4'
H H 0.0000 0.0000 'International Tables Vol C Tables 4.2.6.8 and 6.1.1.4'

loop_
_geom_angle_atom_site_label_1
_geom_angle_atom_site_label_2
_geom_angle_atom_site_label_3
_geom_angle
_geom_angle_publ_flag
O1 Re Cl 99.5(2) yes
O1 Re P11 89.4(2) yes
O1 Re P41 93.7(2) yes
O1 Re O11 164.3(2) yes
O1 Re O41 107.8(2) yes
Cl Re P11 90.01(6) yes
Cl Re P41 163.57(7) yes
Cl Re O11 89.70(13) yes
Cl Re O41 85.71(13) yes
P11 Re P41 99.96(6) yes
P11 Re O11 77.77(13) yes
P11 Re O41 162.72(13) yes
P41 Re O11 79.82(12) yes
P41 Re O41 80.92(14) yes
O11 Re O41 85.5(2) yes
C11 O11 Re 127.2(4) yes
O11 C11 C12 120.4(6) yes
O11 C11 C16 119.1(6) ?
C12 C11 C16 120.4(6) ?
C11 C12 C13 119.4(6) ?
C11 C12 P11 113.0(5) yes
C13 C12 P11 127.6(5) ?
C14 C13 C12 120.0(7) ?
C14 C13 H13 120.0(5) ?
C12 C13 H13 120.0(4) ?
C13 C14 C15 120.5(7) ?
C13 C14 H14 119.7(5) ?
C15 C14 H14 119.7(4) ?
C16 C15 C14 121.3(7) ?
C16 C15 H15 119.4(5) ?
C14 C15 H15 119.4(4) ?
C15 C16 C11 118.3(7) ?
C15 C16 H16 120.9(5) ?
C11 C16 H16 120.9(4) ?
C12 P11 C31 108.9(3) yes
C12 P11 C21 107.2(3) yes
C31 P11 C21 101.8(3) yes
C12 P11 Re 101.1(2) yes
C31 P11 Re 117.9(2) yes
C21 P11 Re 119.5(2) yes
C22 C21 C26 118.0(7) ?
C22 C21 P11 119.5(5) ?
C26 C21 P11 122.4(5) ?
C21 C22 C23 121.1(7) ?
C21 C22 H22 119.4(4) ?
C23 C22 H22 119.4(4) ?
C24 C23 C22 119.8(7) ?
C24 C23 H23 120.1(5) ?
C22 C23 H23 120.1(4) ?
C25 C24 C23 119.8(7) ?
C25 C24 H24 120.1(5) ?
C23 C24 H24 120.1(5) ?
C24 C25 C26 119.9(8) ?
C24 C25 H25 120.0(5) ?
C26 C25 H25 120.0(5) ?
C25 C26 C21 121.2(7) ?
C25 C26 H26 119.4(5) ?
C21 C26 H26 119.4(4) ?
C32 C31 C36 117.9(7) ?
C32 C31 P11 122.9(6) ?
C36 C31 P11 119.2(5) ?
C31 C32 C33 121.7(7) ?
C31 C32 H32 119.2(5) ?
C33 C32 H32 119.2(5) ?
C34 C33 C32 118.9(8) ?
C34 C33 H33 120.5(5) ?
C32 C33 H33 120.5(5) ?
C35 C34 C33 120.3(8) ?
C35 C34 H34 119.9(5) ?
C33 C34 H34 119.9(5) ?
C34 C35 C36 121.8(8) ?
C34 C35 H35 119.1(5) ?
C36 C35 H35 119.1(5) ?
C35 C36 C31 119.5(7) ?
C35 C36 H36 120.3(5) ?
C31 C36 H36 120.3(4) ?
C41 O41 Re 124.8(4) yes
O41 C41 C46 120.5(6) ?
O41 C41 C42 120.7(6) yes
C46 C41 C42 118.7(6) ?
C43 C42 C41 119.3(6) ?
C43 C42 P41 125.4(5) ?
C41 C42 P41 115.2(5) yes
C44 C43 C42 121.7(7) ?
C44 C43 H43 119.2(4) ?
C42 C43 H43 119.2(4) ?
C43 C44 C45 119.2(7) ?
C43 C44 H44 120.4(4) ?
C45 C44 H44 120.4(4) ?
C46 C45 C44 120.7(7) ?
C46 C45 H45 119.7(5) ?
C44 C45 H45 119.7(4) ?
C45 C46 C41 120.4(7) ?
C45 C46 H46 119.8(5) ?
C41 C46 H46 119.8(4) ?
C42 P41 C61 104.2(3) ?
C42 P41 C51 108.0(3) yes
C61 P41 C51 106.1(3) yes
C42 P41 Re 98.3(2) yes
C61 P41 Re 121.4(2) yes
C51 P41 Re 117.0(2) yes
C56 C51 C52 119.4(7) ?
C56 C51 P41 119.7(6) ?
C52 C51 P41 120.6(5) ?
C51 C52 C53 119.9(8) ?
C51 C52 H52 120.0(4) ?
C53 C52 H52 120.1(5) ?
C54 C53 C52 120.5(8) ?
C54 C53 H53 119.7(5) ?
C52 C53 H53 119.7(5) ?
C53 C54 C55 120.6(7) ?
C53 C54 H54 119.7(5) ?
C55 C54 H54 119.7(4) ?
C54 C55 C56 119.4(7) ?
C54 C55 H55 120.3(4) ?
C56 C55 H55 120.3(5) ?
C51 C56 C55 120.2(7) ?
C51 C56 H56 119.9(4) ?
C55 C56 H56 119.9(5) ?
C62 C61 C66 118.9(6) ?
C62 C61 P41 121.3(5) ?
C66 C61 P41 119.9(5) ?
C63 C62 C61 120.2(8) ?
C63 C62 H62 119.9(5) ?
C61 C62 H62 119.9(4) ?
C64 C63 C62 120.6(8) ?
C64 C63 H63 119.7(5) ?
C62 C63 H63 119.7(5) ?
C63 C64 C65 120.5(8) ?
C63 C64 H64 119.7(5) ?
C65 C64 H64 119.7(5) ?
C64 C65 C66 119.7(9) ?
C64 C65 H65 120.2(5) ?
C66 C65 H65 120.2(6) ?
C65 C66 C61 120.2(8) ?
C65 C66 H66 119.9(6) ?
C61 C66 H66 119.9(4) ?

loop_
_geom_bond_atom_site_label_1
_geom_bond_atom_site_label_2
_geom_bond_distance
_geom_bond_publ_flag
Re Cl 2.394(2) yes
Re P11 2.451(2) yes
Re P41 2.443(2) yes
Re O1 1.686(4) yes
Re O11 2.003(4) yes
Re O41 1.987(4) yes
O11 C11 1.348(7) yes
C11 C12 1.396(8) yes
C11 C16 1.406(8) ?
C12 C13 1.398(8) ?
P11 C12 1.784(6) yes
C13 C14 1.366(10) ?
C13 H13 0.93 ?
C14 C15 1.383(11) ?
C14 H14 0.93 ?
C15 C16 1.382(9) ?
C15 H15 0.93 ?
C16 H16 0.93 ?
P11 C21 1.819(7) yes
P11 C31 1.816(7) yes
C21 C22 1.370(9) ?
C21 C26 1.378(8) ?
C22 C23 1.375(9) ?
C22 H22 0.93 ?
C23 C24 1.373(10) ?
C23 H23 0.93 ?
C24 C25 1.360(9) ?
C24 H24 0.93 ?
C25 C26 1.373(10) ?
C25 H25 0.93 ?
C26 H26 0.93 ?
C31 C32 1.363(9) ?
C31 C36 1.397(9) ?
C32 C33 1.389(10) ?
C32 H32 0.93 ?
C33 C34 1.367(11) ?
C33 H33 0.93 ?
C34 C35 1.333(11) ?
C34 H34 0.93 ?
C35 C36 1.376(9) ?
C35 H35 0.93 ?
C36 H36 0.93 ?
O41 C41 1.347(7) yes
C41 C46 1.401(9) ?
C41 C42 1.408(8) yes
C42 C43 1.395(8) ?
P41 C42 1.787(6) yes
C43 C44 1.359(8) ?
C43 H43 0.93 ?
C44 C45 1.399(10) ?
C44 H44 0.93 ?
C45 C46 1.376(9) ?
C45 H45 0.93 ?
C46 H46 0.93 ?
P41 C61 1.820(6) yes
P41 C51 1.826(7) yes
C51 C56 1.365(9) ?
C51 C52 1.371(9) ?
C52 C53 1.380(9) ?
C52 H52 0.93 ?
C53 C54 1.349(12) ?
C53 H53 0.93 ?
C54 C55 1.357(10) ?
C54 H54 0.93 ?
C55 C56 1.398(9) ?
C55 H55 0.93 ?
C56 H56 0.93 ?
C61 C62 1.381(9) ?
C61 C66 1.389(9) ?
C62 C63 1.375(9) ?
C62 H62 0.93 ?
C63 C64 1.360(11) ?
C63 H63 0.93 ?
C64 C65 1.364(11) ?
C64 H64 0.93 ?
C65 C66 1.388(9) ?
C65 H65 0.93 ?
C66 H66 0.93 ?

loop_
_geom_torsion_atom_site_label_1
_geom_torsion_atom_site_label_2
_geom_torsion_atom_site_label_3
_geom_torsion_atom_site_label_4
_geom_torsion
O1 Re O11 C11 28.4(10)
O41 Re O11 C11 176.8(5)
Cl Re O11 C11 -97.5(4)
P41 Re O11 C11 95.2(5)
P11 Re O11 C11 -7.4(4)
Re O11 C11 C12 8.7(8)
Re O11 C11 C16 -170.7(4)
O11 C11 C12 C13 179.1(5)
C16 C11 C12 C13 -1.5(10)
O11 C11 C12 P11 -3.2(8)
C16 C11 C12 P11 176.2(5)
C11 C12 C13 C14 0.6(10)
P11 C12 C13 C14 -176.8(5)
C12 C13 C14 C15 1.6(11)
C13 C14 C15 C16 -3.0(11)
C14 C15 C16 C11 2.1(11)
O11 C11 C16 C15 179.6(6)
C12 C11 C16 C15 0.2(10)
C11 C12 P11 C31 -126.6(5)
C13 C12 P11 C31 51.0(7)
C11 C12 P11 C21 124.0(5)
C13 C12 P11 C21 -58.4(7)
C11 C12 P11 Re -1.8(5)
C13 C12 P11 Re 175.8(6)
O1 Re P11 C12 -166.8(3)
O41 Re P11 C12 18.3(5)
O11 Re P11 C12 4.1(2)
Cl Re P11 C12 93.8(2)
P41 Re P11 C12 -73.1(2)
O1 Re P11 C31 -48.3(3)
O41 Re P11 C31 136.8(5)
O11 Re P11 C31 122.6(2)
Cl Re P11 C31 -147.7(2)
P41 Re P11 C31 45.4(2)
O1 Re P11 C21 76.1(3)
O41 Re P11 C21 -98.8(5)
O11 Re P11 C21 -113.1(3)
Cl Re P11 C21 -23.4(2)
P41 Re P11 C21 169.7(2)
C12 P11 C21 C22 164.3(6)
C31 P11 C21 C22 50.0(6)
Re P11 C21 C22 -81.8(6)
C12 P11 C21 C26 -19.3(7)
C31 P11 C21 C26 -133.5(7)
Re P11 C21 C26 94.7(6)
C26 C21 C22 C23 0.0(12)
P11 C21 C22 C23 176.6(6)
C21 C22 C23 C24 0.3(13)
C22 C23 C24 C25 -0.1(13)
C23 C24 C25 C26 -0.6(13)
C24 C25 C26 C21 1.0(13)
C22 C21 C26 C25 -0.7(12)
P11 C21 C26 C25 -177.2(6)
C12 P11 C31 C32 -51.6(7)
C21 P11 C31 C32 61.4(6)
Re P11 C31 C32 -165.8(5)
C12 P11 C31 C36 125.7(6)
C21 P11 C31 C36 -121.3(6)
Re P11 C31 C36 11.5(6)
C36 C31 C32 C33 -1.7(12)
P11 C31 C32 C33 175.6(7)
C31 C32 C33 C34 -0.2(14)
C32 C33 C34 C35 1.3(15)
C33 C34 C35 C36 -0.6(15)
C34 C35 C36 C31 -1.3(14)
C32 C31 C36 C35 2.4(11)
P11 C31 C36 C35 -175.0(6)
O1 Re O41 C41 90.4(5)
O11 Re O41 C41 -81.0(5)
Cl Re O41 C41 -171.1(5)
P41 Re O41 C41 -0.6(4)
P11 Re O41 C41 -95.0(6)
Re O41 C41 C46 -178.4(5)
Re O41 C41 C42 -0.8(8)
O41 C41 C42 C43 -175.9(6)
C46 C41 C42 C43 1.8(10)
O41 C41 C42 P41 2.2(8)
C46 C41 C42 P41 179.9(5)
C41 C42 C43 C44 -1.7(11)
P41 C42 C43 C44 -179.6(6)
C42 C43 C44 C45 0.6(11)
C43 C44 C45 C46 0.3(11)
C44 C45 C46 C41 -0.1(11)
O41 C41 C46 C45 176.8(6)
C42 C41 C46 C45 -0.9(10)
C43 C42 P41 C61 50.3(7)
C41 C42 P41 C61 -127.7(5)
C43 C42 P41 C51 -62.3(7)
C41 C42 P41 C51 119.7(5)
C43 C42 P41 Re 175.8(6)
C41 C42 P41 Re -2.2(5)
O1 Re P41 C42 -106.1(3)
O41 Re P41 C42 1.4(2)
O11 Re P41 C42 88.4(2)
Cl Re P41 C42 37.3(3)
P11 Re P41 C42 163.9(2)
O1 Re P41 C61 6.2(3)
O41 Re P41 C61 113.7(3)
O11 Re P41 C61 -159.3(3)
Cl Re P41 C61 149.6(3)
P11 Re P41 C61 -83.8(3)
O1 Re P41 C51 138.8(3)
O41 Re P41 C51 -113.8(3)
O11 Re P41 C51 -26.8(3)
Cl Re P41 C51 -77.9(4)
P11 Re P41 C51 48.7(3)
C42 P41 C51 C56 176.4(5)
C61 P41 C51 C56 65.0(6)
Re P41 C51 C56 -74.0(6)
C42 P41 C51 C52 -9.6(7)
C61 P41 C51 C52 -120.9(6)
Re P41 C51 C52 100.0(6)
C56 C51 C52 C53 -1.7(11)
P41 C51 C52 C53 -175.8(5)
C51 C52 C53 C54 0.7(11)
C52 C53 C54 C55 -0.1(12)
C53 C54 C55 C56 0.5(12)
C52 C51 C56 C55 2.1(10)
P41 C51 C56 C55 176.3(5)
C54 C55 C56 C51 -1.5(11)
C42 P41 C61 C62 -104.9(6)
C51 P41 C61 C62 9.0(7)
Re P41 C61 C62 145.9(5)
C42 P41 C61 C66 74.4(7)
C51 P41 C61 C66 -171.7(6)
Re P41 C61 C66 -34.8(7)
C66 C61 C62 C63 -2.5(12)
P41 C61 C62 C63 176.7(6)
C61 C62 C63 C64 1.8(14)
C62 C63 C64 C65 -0.5(15)
C63 C64 C65 C66 0.0(14)
C64 C65 C66 C61 -0.8(13)
C62 C61 C66 C65 2.0(12)
P41 C61 C66 C65 -177.3(6)
